data_2210478
loop_
_publ_author_name
'Chen, Xin'
'Yu, Ming'

_publ_section_title
;(<i>E</i>)-5-(1,5-Dimethyl-3-oxo-2-phenyl-2,3-dihydro-1<i>H</i>-pyrazol-4-yliminomethyl)-2-methoxyphenyl
 benzenesulfonate
;
_journal_coeditor_code AT2112
_journal_issue 10
_journal_name_full 'Acta Crystallographica Section E'
_journal_page_first o4592
_journal_page_last o4593
_journal_paper_doi 10.1107/S1600536806037962
_journal_volume 62
_journal_year 2006
_chemical_formula_iupac 'C26 H25 N3 O5 S'
_chemical_formula_moiety 'C26 H25 N3 O5 S'
_chemical_formula_sum 'C26 H25 N3 O5 S'
_chemical_formula_weight 491.55
_chemical_name_systematic
;
(E)-5-(1,5-Dimethyl-3-oxo-2-phenyl-2,3-dihydro-1H-pyrazol-4-yliminomethyl)-
2-methoxyphenyl benzenesulfonate
;
_space_group_IT_number 2
_symmetry_cell_setting triclinic
_symmetry_space_group_name_Hall '-P 1'
_symmetry_space_group_name_H-M 'P -1'
_atom_sites_solution_hydrogens geom
_atom_sites_solution_primary direct
_atom_sites_solution_secondary difmap
_audit_creation_method SHELXL97
_cell_angle_alpha 79.705(4)
_cell_angle_beta 77.524(4)
_cell_angle_gamma 74.560(3)
_cell_formula_units_Z 2
_cell_length_a 9.793(2)
_cell_length_b 9.831(2)
_cell_length_c 13.627(3)
_cell_measurement_reflns_used 1936
_cell_measurement_temperature 294(2)
_cell_measurement_theta_max 25.51
_cell_measurement_theta_min 2.45
_cell_volume 1224.4(4)
_computing_cell_refinement 'SAINT (Bruker, 1999)'
_computing_data_collection 'SMART (Bruker, 1999)'
_computing_data_reduction SAINT
_computing_molecular_graphics 'SHELXTL (Sheldrick, 1997b)'
_computing_publication_material SHELXTL
_computing_structure_refinement 'SHELXL97 (Sheldrick, 1997a)'
_computing_structure_solution 'SHELXS97 (Sheldrick, 1997a)'
_diffrn_ambient_temperature 294(2)
_diffrn_measured_fraction_theta_full 0.993
_diffrn_measured_fraction_theta_max 0.993
_diffrn_measurement_device_type 'Bruker SMART APEX CCD area-detector'
_diffrn_measurement_method '\f and \w'
_diffrn_radiation_monochromator graphite
_diffrn_radiation_source 'fine-focus sealed tube'
_diffrn_radiation_type MoK\a
_diffrn_radiation_wavelength 0.71073
_diffrn_reflns_av_R_equivalents 0.0224
_diffrn_reflns_av_sigmaI/netI 0.0507
_diffrn_reflns_limit_h_max 11
_diffrn_reflns_limit_h_min -8
_diffrn_reflns_limit_k_max 11
_diffrn_reflns_limit_k_min -11
_diffrn_reflns_limit_l_max 15
_diffrn_reflns_limit_l_min -16
_diffrn_reflns_number 6236
_diffrn_reflns_theta_full 25.01
_diffrn_reflns_theta_max 25.01
_diffrn_reflns_theta_min 1.54
_diffrn_standards_number 0
_exptl_absorpt_coefficient_mu 0.174
_exptl_absorpt_correction_T_max 0.966
_exptl_absorpt_correction_T_min 0.931
_exptl_absorpt_correction_type multi-scan
_exptl_absorpt_process_details '(SADABS; Sheldrick, 1996)'
_exptl_crystal_colour yellow
_exptl_crystal_density_diffrn 1.333
_exptl_crystal_density_method 'not measured'
_exptl_crystal_description block
_exptl_crystal_F_000 516
_exptl_crystal_size_max 0.30
_exptl_crystal_size_mid 0.24
_exptl_crystal_size_min 0.20
_refine_diff_density_max 0.184
_refine_diff_density_min -0.271
_refine_ls_extinction_method none
_refine_ls_goodness_of_fit_ref 1.014
_refine_ls_hydrogen_treatment constr
_refine_ls_matrix_type full
_refine_ls_number_parameters 320
_refine_ls_number_reflns 4288
_refine_ls_number_restraints 0
_refine_ls_restrained_S_all 1.014
_refine_ls_R_factor_all 0.0802
_refine_ls_R_factor_gt 0.0417
_refine_ls_shift/su_max 0.003
_refine_ls_shift/su_mean 0.000
_refine_ls_structure_factor_coef Fsqd
_refine_ls_weighting_details 'calc w = 1/[\s^2^(Fo^2^)+(0.0605P)^2^+0.1277P] where P=(Fo^2^+2Fc^2^)/3'
_refine_ls_weighting_scheme calc
_refine_ls_wR_factor_gt 0.1003
_refine_ls_wR_factor_ref 0.1215
_reflns_number_gt 2803
_reflns_number_total 4288
_reflns_threshold_expression I>2\s(I)
_cod_data_source_file at2112.cif
_cod_data_source_block I
_cod_original_cell_volume 1224.5(4)
_cod_database_code 2210478
_cod_database_fobs_code 2210478

loop_
_symmetry_equiv_pos_as_xyz
'x, y, z'
'-x, -y, -z'

loop_
_atom_site_type_symbol
_atom_site_label
_atom_site_fract_x
_atom_site_fract_y
_atom_site_fract_z
_atom_site_U_iso_or_equiv
_atom_site_adp_type
_atom_site_calc_flag
_atom_site_refinement_flags
_atom_site_occupancy
S S1 0.19709(7) 0.60780(6) 0.63329(5) 0.0419(2) Uani d . 1
O O1 0.16393(19) 0.47515(17) 0.67503(16) 0.0602(5) Uani d . 1
O O2 0.15861(19) 0.67880(18) 0.53899(13) 0.0529(5) Uani d . 1
O O3 0.11449(16) 0.70681(15) 0.72003(12) 0.0396(4) Uani d . 1
O O4 -0.08945(18) 0.90299(17) 0.63254(13) 0.0491(5) Uani d . 1
O O5 0.43616(19) 1.25506(18) 0.88929(13) 0.0502(5) Uani d . 1
N N1 0.4399(2) 0.9802(2) 0.79886(15) 0.0419(5) Uani d . 1
N N2 0.6563(2) 1.1152(2) 0.92491(15) 0.0437(5) Uani d . 1
N N3 0.7451(2) 0.9836(2) 0.89961(16) 0.0446(5) Uani d . 1
C C1 0.3799(3) 0.5961(2) 0.62877(19) 0.0389(6) Uani d . 1
C C2 0.4523(3) 0.6778(3) 0.5526(2) 0.0518(7) Uani d . 1
H H2 0.4044 0.7395 0.5041 0.062 Uiso calc R 1
C C3 0.5969(3) 0.6664(3) 0.5496(2) 0.0612(8) Uani d . 1
H H3 0.6458 0.7209 0.4982 0.073 Uiso calc R 1
C C4 0.6709(3) 0.5760(3) 0.6213(2) 0.0545(8) Uani d . 1
C C5 0.5949(3) 0.4958(3) 0.6956(2) 0.0595(8) Uani d . 1
H H5 0.6426 0.4336 0.7440 0.071 Uiso calc R 1
C C6 0.4510(3) 0.5046(3) 0.7007(2) 0.0498(7) Uani d . 1
H H6 0.4024 0.4496 0.7519 0.060 Uiso calc R 1
C C7 0.8289(3) 0.5629(4) 0.6151(3) 0.0817(11) Uani d . 1
H H7A 0.8537 0.5307 0.6812 0.123 Uiso calc R 1
H H7B 0.8506 0.6540 0.5905 0.123 Uiso calc R 1
H H7C 0.8835 0.4957 0.5696 0.123 Uiso calc R 1
C C8 0.1206(2) 0.8517(2) 0.70267(17) 0.0337(5) Uani d . 1
C C9 0.0136(2) 0.9530(2) 0.65780(17) 0.0371(6) Uani d . 1
C C10 0.0201(3) 1.0942(3) 0.64361(18) 0.0428(6) Uani d . 1
H H10 -0.0468 1.1632 0.6113 0.051 Uiso calc R 1
C C11 0.1266(3) 1.1327(3) 0.67765(18) 0.0432(6) Uani d . 1
H H11 0.1289 1.2282 0.6685 0.052 Uiso calc R 1
C C12 0.2296(3) 1.0328(2) 0.72495(17) 0.0388(6) Uani d . 1
C C13 0.2248(3) 0.8897(2) 0.73642(17) 0.0371(6) Uani d . 1
H H13 0.2930 0.8202 0.7672 0.045 Uiso calc R 1
C C14 -0.2098(3) 1.0043(3) 0.5996(2) 0.0541(7) Uani d . 1
H H14A -0.2518 1.0701 0.6483 0.081 Uiso calc R 1
H H14B -0.2800 0.9560 0.5931 0.081 Uiso calc R 1
H H14C -0.1788 1.0552 0.5352 0.081 Uiso calc R 1
C C15 0.3369(3) 1.0743(3) 0.76590(18) 0.0421(6) Uani d . 1
H H15 0.3298 1.1700 0.7679 0.051 Uiso calc R 1
C C16 0.5292(3) 1.1422(3) 0.88565(18) 0.0398(6) Uani d . 1
C C17 0.5390(3) 1.0143(2) 0.84403(17) 0.0374(6) Uani d . 1
C C18 0.6657(3) 0.9212(2) 0.85909(18) 0.0412(6) Uani d . 1
C C19 0.7186(3) 0.7712(3) 0.8383(2) 0.0586(8) Uani d . 1
H H19A 0.8176 0.7552 0.8054 0.088 Uiso calc R 1
H H19B 0.6620 0.7525 0.7951 0.088 Uiso calc R 1
H H19C 0.7105 0.7088 0.9010 0.088 Uiso calc R 1
C C20 0.8442(3) 0.9045(3) 0.9676(2) 0.0604(8) Uani d . 1
H H20A 0.7939 0.8522 1.0236 0.091 Uiso calc R 1
H H20B 0.8820 0.9698 0.9924 0.091 Uiso calc R 1
H H20C 0.9219 0.8396 0.9314 0.091 Uiso calc R 1
C C21 0.7202(3) 1.2223(3) 0.94041(18) 0.0404(6) Uani d . 1
C C22 0.8535(3) 1.2347(3) 0.8866(2) 0.0577(8) Uani d . 1
H H22 0.9034 1.1725 0.8399 0.069 Uiso calc R 1
C C23 0.9128(3) 1.3397(4) 0.9022(3) 0.0716(9) Uani d . 1
H H23 1.0024 1.3487 0.8655 0.086 Uiso calc R 1
C C24 0.8406(4) 1.4303(3) 0.9712(3) 0.0759(10) Uani d . 1
H H24 0.8820 1.4995 0.9828 0.091 Uiso calc R 1
C C25 0.7068(4) 1.4193(3) 1.0235(3) 0.0709(9) Uani d . 1
H H25 0.6563 1.4837 1.0687 0.085 Uiso calc R 1
C C26 0.6465(3) 1.3140(3) 1.0098(2) 0.0550(7) Uani d . 1
H H26 0.5571 1.3050 1.0471 0.066 Uiso calc R 1

loop_
_atom_site_aniso_label
_atom_site_aniso_U_11
_atom_site_aniso_U_22
_atom_site_aniso_U_33
_atom_site_aniso_U_12
_atom_site_aniso_U_13
_atom_site_aniso_U_23
S1 0.0350(4) 0.0332(3) 0.0623(5) -0.0103(3) -0.0133(3) -0.0094(3)
O1 0.0480(11) 0.0333(9) 0.1039(16) -0.0178(8) -0.0138(11) -0.0081(10)
O2 0.0508(11) 0.0552(11) 0.0587(12) -0.0066(9) -0.0245(9) -0.0139(9)
O3 0.0357(9) 0.0319(9) 0.0514(10) -0.0116(7) -0.0057(8) -0.0029(7)
O4 0.0387(10) 0.0466(10) 0.0662(12) -0.0109(8) -0.0185(9) -0.0060(9)
O5 0.0463(11) 0.0432(10) 0.0649(12) -0.0073(9) -0.0153(9) -0.0156(9)
N1 0.0459(13) 0.0416(12) 0.0431(12) -0.0163(10) -0.0074(10) -0.0096(10)
N2 0.0400(12) 0.0435(12) 0.0510(13) -0.0090(10) -0.0098(10) -0.0146(10)
N3 0.0396(12) 0.0400(12) 0.0551(14) -0.0060(10) -0.0122(11) -0.0091(10)
C1 0.0336(13) 0.0334(13) 0.0515(16) -0.0088(11) -0.0073(12) -0.0089(12)
C2 0.0430(16) 0.0508(16) 0.0602(18) -0.0115(13) -0.0104(14) -0.0012(14)
C3 0.0487(18) 0.0660(19) 0.070(2) -0.0251(15) 0.0046(16) -0.0121(16)
C4 0.0353(15) 0.0616(18) 0.073(2) -0.0084(14) -0.0065(15) -0.0338(16)
C5 0.0456(17) 0.0619(19) 0.072(2) -0.0017(15) -0.0245(16) -0.0106(16)
C6 0.0415(15) 0.0532(16) 0.0540(17) -0.0102(13) -0.0131(14) -0.0011(13)
C7 0.0359(17) 0.107(3) 0.114(3) -0.0122(17) -0.0066(18) -0.062(2)
C8 0.0343(13) 0.0295(12) 0.0363(13) -0.0093(11) -0.0004(11) -0.0059(10)
C9 0.0345(13) 0.0413(14) 0.0357(14) -0.0100(11) -0.0029(11) -0.0082(11)
C10 0.0443(15) 0.0371(14) 0.0439(15) -0.0027(12) -0.0108(12) -0.0040(12)
C11 0.0525(16) 0.0315(13) 0.0464(15) -0.0110(12) -0.0080(13) -0.0067(11)
C12 0.0438(14) 0.0372(14) 0.0376(14) -0.0125(12) -0.0050(12) -0.0088(11)
C13 0.0371(14) 0.0347(13) 0.0390(14) -0.0074(11) -0.0078(11) -0.0034(11)
C14 0.0386(15) 0.0609(18) 0.0604(18) -0.0042(13) -0.0179(14) -0.0017(14)
C15 0.0495(16) 0.0369(14) 0.0442(15) -0.0152(13) -0.0077(13) -0.0093(12)
C16 0.0418(15) 0.0431(14) 0.0376(14) -0.0146(12) -0.0080(12) -0.0049(11)
C17 0.0401(14) 0.0383(13) 0.0358(14) -0.0150(12) -0.0047(11) -0.0037(11)
C18 0.0433(15) 0.0401(14) 0.0397(15) -0.0141(12) -0.0033(12) -0.0025(11)
C19 0.0575(18) 0.0408(15) 0.075(2) -0.0113(14) -0.0040(16) -0.0117(14)
C20 0.0507(18) 0.0623(18) 0.067(2) -0.0071(15) -0.0212(16) -0.0028(15)
C21 0.0403(14) 0.0447(14) 0.0403(15) -0.0138(12) -0.0115(12) -0.0050(12)
C22 0.0498(17) 0.0682(19) 0.0587(19) -0.0232(15) -0.0039(15) -0.0107(15)
C23 0.0514(19) 0.068(2) 0.101(3) -0.0295(17) -0.0230(19) 0.011(2)
C24 0.078(3) 0.0475(18) 0.121(3) -0.0222(18) -0.061(2) 0.003(2)
C25 0.083(2) 0.0564(19) 0.087(2) -0.0123(18) -0.034(2) -0.0269(17)
C26 0.0554(18) 0.0567(17) 0.0565(18) -0.0152(14) -0.0073(15) -0.0169(14)

loop_
_atom_type_symbol
_atom_type_description
_atom_type_scat_dispersion_real
_atom_type_scat_dispersion_imag
_atom_type_scat_source
C C 0.0033 0.0016 'International Tables Vol C Tables 4.2.6.8 and 6.1.1.4'
H H 0.0000 0.0000 'International Tables Vol C Tables 4.2.6.8 and 6.1.1.4'
N N 0.0061 0.0033 'International Tables Vol C Tables 4.2.6.8 and 6.1.1.4'
O O 0.0106 0.0060 'International Tables Vol C Tables 4.2.6.8 and 6.1.1.4'
S S 0.1246 0.1234 'International Tables Vol C Tables 4.2.6.8 and 6.1.1.4'

loop_
_geom_angle_atom_site_label_1
_geom_angle_atom_site_label_2
_geom_angle_atom_site_label_3
_geom_angle
O1 S1 O2 120.79(12)
O1 S1 O3 102.60(10)
O2 S1 O3 108.62(10)
O1 S1 C1 110.05(11)
O2 S1 C1 108.82(12)
O3 S1 C1 104.65(10)
C8 O3 S1 118.45(14)
C9 O4 C14 117.81(19)
C15 N1 C17 122.3(2)
C16 N2 N3 109.28(19)
C16 N2 C21 124.7(2)
N3 N2 C21 119.3(2)
C18 N3 N2 106.85(19)
C18 N3 C20 123.0(2)
N2 N3 C20 117.6(2)
C6 C1 C2 120.4(2)
C6 C1 S1 119.8(2)
C2 C1 S1 119.83(19)
C3 C2 C1 119.1(3)
C3 C2 H2 120.4
C1 C2 H2 120.4
C2 C3 C4 121.7(3)
C2 C3 H3 119.1
C4 C3 H3 119.1
C5 C4 C3 117.3(3)
C5 C4 C7 121.9(3)
C3 C4 C7 120.8(3)
C6 C5 C4 122.4(3)
C6 C5 H5 118.8
C4 C5 H5 118.8
C5 C6 C1 119.1(3)
C5 C6 H6 120.5
C1 C6 H6 120.5
C4 C7 H7A 109.5
C4 C7 H7B 109.5
H7A C7 H7B 109.5
C4 C7 H7C 109.5
H7A C7 H7C 109.5
H7B C7 H7C 109.5
C13 C8 C9 121.9(2)
C13 C8 O3 118.9(2)
C9 C8 O3 119.1(2)
O4 C9 C10 125.5(2)
O4 C9 C8 116.5(2)
C10 C9 C8 118.1(2)
C9 C10 C11 120.0(2)
C9 C10 H10 120.0
C11 C10 H10 120.0
C12 C11 C10 121.8(2)
C12 C11 H11 119.1
C10 C11 H11 119.1
C11 C12 C13 117.8(2)
C11 C12 C15 121.8(2)
C13 C12 C15 120.3(2)
C8 C13 C12 120.3(2)
C8 C13 H13 119.8
C12 C13 H13 119.8
O4 C14 H14A 109.5
O4 C14 H14B 109.5
H14A C14 H14B 109.5
O4 C14 H14C 109.5
H14A C14 H14C 109.5
H14B C14 H14C 109.5
N1 C15 C12 120.5(2)
N1 C15 H15 119.7
C12 C15 H15 119.7
O5 C16 N2 123.6(2)
O5 C16 C17 131.9(2)
N2 C16 C17 104.6(2)
C18 C17 N1 122.4(2)
C18 C17 C16 108.2(2)
N1 C17 C16 129.4(2)
N3 C18 C17 110.3(2)
N3 C18 C19 121.1(2)
C17 C18 C19 128.6(2)
C18 C19 H19A 109.5
C18 C19 H19B 109.5
H19A C19 H19B 109.5
C18 C19 H19C 109.5
H19A C19 H19C 109.5
H19B C19 H19C 109.5
N3 C20 H20A 109.5
N3 C20 H20B 109.5
H20A C20 H20B 109.5
N3 C20 H20C 109.5
H20A C20 H20C 109.5
H20B C20 H20C 109.5
C26 C21 C22 120.2(3)
C26 C21 N2 119.1(2)
C22 C21 N2 120.8(2)
C21 C22 C23 119.8(3)
C21 C22 H22 120.1
C23 C22 H22 120.1
C24 C23 C22 120.3(3)
C24 C23 H23 119.9
C22 C23 H23 119.9
C23 C24 C25 119.9(3)
C23 C24 H24 120.0
C25 C24 H24 120.0
C24 C25 C26 120.7(3)
C24 C25 H25 119.7
C26 C25 H25 119.7
C21 C26 C25 119.2(3)
C21 C26 H26 120.4
C25 C26 H26 120.4

loop_
_geom_bond_atom_site_label_1
_geom_bond_atom_site_label_2
_geom_bond_distance
S1 O1 1.4179(18)
S1 O2 1.4244(18)
S1 O3 1.6055(16)
S1 C1 1.751(2)
O3 C8 1.417(2)
O4 C9 1.361(3)
O4 C14 1.424(3)
O5 C16 1.235(3)
N1 C15 1.275(3)
N1 C17 1.392(3)
N2 C16 1.402(3)
N2 N3 1.407(3)
N2 C21 1.426(3)
N3 C18 1.359(3)
N3 C20 1.461(3)
C1 C6 1.378(3)
C1 C2 1.382(3)
C2 C3 1.382(4)
C2 H2 0.9300
C3 C4 1.386(4)
C3 H3 0.9300
C4 C5 1.378(4)
C4 C7 1.504(4)
C5 C6 1.375(4)
C5 H5 0.9300
C6 H6 0.9300
C7 H7A 0.9600
C7 H7B 0.9600
C7 H7C 0.9600
C8 C13 1.363(3)
C8 C9 1.403(3)
C9 C10 1.383(3)
C10 C11 1.389(3)
C10 H10 0.9300
C11 C12 1.388(3)
C11 H11 0.9300
C12 C13 1.400(3)
C12 C15 1.464(3)
C13 H13 0.9300
C14 H14A 0.9600
C14 H14B 0.9600
C14 H14C 0.9600
C15 H15 0.9300
C16 C17 1.441(3)
C17 C18 1.364(3)
C18 C19 1.484(3)
C19 H19A 0.9600
C19 H19B 0.9600
C19 H19C 0.9600
C20 H20A 0.9600
C20 H20B 0.9600
C20 H20C 0.9600
C21 C26 1.375(3)
C21 C22 1.377(4)
C22 C23 1.378(4)
C22 H22 0.9300
C23 C24 1.360(4)
C23 H23 0.9300
C24 C25 1.371(5)
C24 H24 0.9300
C25 C26 1.378(4)
C25 H25 0.9300
C26 H26 0.9300

loop_
_geom_hbond_atom_site_label_D
_geom_hbond_atom_site_label_H
_geom_hbond_atom_site_label_A
_geom_hbond_site_symmetry_A
_geom_hbond_distance_DH
_geom_hbond_distance_HA
_geom_hbond_distance_DA
_geom_hbond_angle_DHA
_geom_hbond_publ_flag
C6 H6 O5 1_545 0.93 2.43 3.229(3) 143 yes
C11 H11 O1 1_565 0.93 2.56 3.475(3) 168 yes

loop_
_geom_torsion_atom_site_label_1
_geom_torsion_atom_site_label_2
_geom_torsion_atom_site_label_3
_geom_torsion_atom_site_label_4
_geom_torsion
O1 S1 O3 C8 -178.25(16)
O2 S1 O3 C8 -49.28(18)
C1 S1 O3 C8 66.81(18)
C16 N2 N3 C18 -8.8(3)
C21 N2 N3 C18 -161.4(2)
C16 N2 N3 C20 -152.0(2)
C21 N2 N3 C20 55.4(3)
O1 S1 C1 C6 -30.7(2)
O2 S1 C1 C6 -165.15(19)
O3 S1 C1 C6 78.9(2)
O1 S1 C1 C2 148.7(2)
O2 S1 C1 C2 14.3(2)
O3 S1 C1 C2 -101.7(2)
C6 C1 C2 C3 0.0(4)
S1 C1 C2 C3 -179.4(2)
C1 C2 C3 C4 -0.4(4)
C2 C3 C4 C5 0.8(4)
C2 C3 C4 C7 178.6(3)
C3 C4 C5 C6 -0.8(4)
C7 C4 C5 C6 -178.5(3)
C4 C5 C6 C1 0.4(4)
C2 C1 C6 C5 0.0(4)
S1 C1 C6 C5 179.5(2)
S1 O3 C8 C13 -93.5(2)
S1 O3 C8 C9 91.0(2)
C14 O4 C9 C10 -7.7(3)
C14 O4 C9 C8 171.7(2)
C13 C8 C9 O4 -176.3(2)
O3 C8 C9 O4 -0.8(3)
C13 C8 C9 C10 3.2(3)
O3 C8 C9 C10 178.6(2)
O4 C9 C10 C11 176.5(2)
C8 C9 C10 C11 -2.9(3)
C9 C10 C11 C12 0.9(4)
C10 C11 C12 C13 0.9(3)
C10 C11 C12 C15 -176.5(2)
C9 C8 C13 C12 -1.4(3)
O3 C8 C13 C12 -176.9(2)
C11 C12 C13 C8 -0.6(3)
C15 C12 C13 C8 176.8(2)
C17 N1 C15 C12 -176.0(2)
C11 C12 C15 N1 -172.2(2)
C13 C12 C15 N1 10.4(4)
N3 N2 C16 O5 -174.1(2)
C21 N2 C16 O5 -23.3(4)
N3 N2 C16 C17 5.5(2)
C21 N2 C16 C17 156.3(2)
C15 N1 C17 C18 -165.3(2)
C15 N1 C17 C16 17.4(4)
O5 C16 C17 C18 179.3(3)
N2 C16 C17 C18 -0.3(3)
O5 C16 C17 N1 -3.1(4)
N2 C16 C17 N1 177.3(2)
N2 N3 C18 C17 8.7(3)
C20 N3 C18 C17 149.4(2)
N2 N3 C18 C19 -170.6(2)
C20 N3 C18 C19 -29.8(4)
N1 C17 C18 N3 176.9(2)
C16 C17 C18 N3 -5.3(3)
N1 C17 C18 C19 -3.9(4)
C16 C17 C18 C19 173.9(2)
C16 N2 C21 C26 64.3(3)
N3 N2 C21 C26 -147.6(2)
C16 N2 C21 C22 -115.5(3)
N3 N2 C21 C22 32.7(3)
C26 C21 C22 C23 -0.2(4)
N2 C21 C22 C23 179.5(2)
C21 C22 C23 C24 0.5(5)
C22 C23 C24 C25 -1.6(5)
C23 C24 C25 C26 2.4(5)
C22 C21 C26 C25 1.0(4)
N2 C21 C26 C25 -178.7(2)
C24 C25 C26 C21 -2.1(5)

loop_
_cod_related_entry_id
_cod_related_entry_database
_cod_related_entry_code
1 ChemSpider 30655053
